data_2224075
loop_
_publ_author_name
'Zhu, Zhi-Biao'
'Gao, Shan'
'Ng, Seik Weng'

_publ_section_title
;
 Hexaaquazinc(II) bis(4-hydroxybenzenesulfonate) dihydrate
;
_journal_coeditor_code XU2624
_journal_issue 11
_journal_name_full 'Acta Crystallographica Section E'
_journal_page_first m1345
_journal_paper_doi 10.1107/S1600536809040604
_journal_volume 65
_journal_year 2009
_chemical_formula_iupac '[Zn (H2 O)6] (C6 H5 O4 S)2, 2H2 O'
_chemical_formula_moiety 'Zn H12 O6 2+, 2(C6 H5 O4 S -), 2(H2 O)'
_chemical_formula_sum 'C12 H26 O16 S2 Zn'
_chemical_formula_weight 555.82
_chemical_name_systematic
;
Hexaaquazinc(II) bis(4-hydroxybenzenesulfonate) dihydrate
;
_space_group_IT_number 2
_symmetry_cell_setting triclinic
_symmetry_space_group_name_Hall '-P 1'
_symmetry_space_group_name_H-M 'P -1'
_atom_sites_solution_hydrogens geom
_atom_sites_solution_primary direct
_atom_sites_solution_secondary difmap
_audit_creation_method SHELXL-97
_cell_angle_alpha 78.479(3)
_cell_angle_beta 76.832(2)
_cell_angle_gamma 88.051(3)
_cell_formula_units_Z 1
_cell_length_a 6.2763(5)
_cell_length_b 7.0509(7)
_cell_length_c 13.3151(11)
_cell_measurement_reflns_used 4800
_cell_measurement_temperature 293(2)
_cell_measurement_theta_max 27.5
_cell_measurement_theta_min 3.1
_cell_volume 562.15(9)
_computing_cell_refinement 'RAPID-AUTO (Rigaku, 1998)'
_computing_data_collection 'RAPID-AUTO (Rigaku, 1998)'
_computing_data_reduction 'CrystalClear (Rigaku/MSC, 2002)'
_computing_molecular_graphics 'X-SEED (Barbour, 2001)'
_computing_publication_material 'publCIF (Westrip, 2009)'
_computing_structure_refinement 'SHELXL97 (Sheldrick, 2008)'
_computing_structure_solution 'SHELXS97 (Sheldrick, 2008)'
_diffrn_ambient_temperature 293(2)
_diffrn_measured_fraction_theta_full 0.988
_diffrn_measured_fraction_theta_max 0.988
_diffrn_measurement_device_type 'Rigaku R-AXIS RAPID IP'
_diffrn_measurement_method \w
_diffrn_radiation_monochromator graphite
_diffrn_radiation_source 'fine-focus sealed tube'
_diffrn_radiation_type MoK\a
_diffrn_radiation_wavelength 0.71073
_diffrn_reflns_av_R_equivalents 0.0260
_diffrn_reflns_av_sigmaI/netI 0.0319
_diffrn_reflns_limit_h_max 7
_diffrn_reflns_limit_h_min -8
_diffrn_reflns_limit_k_max 9
_diffrn_reflns_limit_k_min -9
_diffrn_reflns_limit_l_max 16
_diffrn_reflns_limit_l_min -17
_diffrn_reflns_number 5523
_diffrn_reflns_theta_full 27.48
_diffrn_reflns_theta_max 27.48
_diffrn_reflns_theta_min 3.07
_diffrn_standards_decay_% 0
_diffrn_standards_interval_count 0
_diffrn_standards_interval_time 0
_diffrn_standards_number 0
_exptl_absorpt_coefficient_mu 1.352
_exptl_absorpt_correction_T_max 0.8230
_exptl_absorpt_correction_T_min 0.7463
_exptl_absorpt_correction_type multi-scan
_exptl_absorpt_process_details '(ABSCOR; Higashi, 1995)'
_exptl_crystal_colour Colorless
_exptl_crystal_density_diffrn 1.642
_exptl_crystal_density_method 'not measured'
_exptl_crystal_description Prism
_exptl_crystal_F_000 288
_exptl_crystal_size_max 0.23
_exptl_crystal_size_mid 0.18
_exptl_crystal_size_min 0.15
_refine_diff_density_max 0.348
_refine_diff_density_min -0.469
_refine_ls_extinction_method none
_refine_ls_goodness_of_fit_ref 1.041
_refine_ls_hydrogen_treatment mixed
_refine_ls_matrix_type full
_refine_ls_number_parameters 214
_refine_ls_number_reflns 2538
_refine_ls_number_restraints 26
_refine_ls_restrained_S_all 1.042
_refine_ls_R_factor_all 0.0301
_refine_ls_R_factor_gt 0.0267
_refine_ls_shift/su_max 0.001
_refine_ls_shift/su_mean 0.001
_refine_ls_structure_factor_coef Fsqd
_refine_ls_weighting_details 'calc w=1/[\s^2^(Fo^2^)+(0.0503P)^2^+0.0371P] where P=(Fo^2^+2Fc^2^)/3'
_refine_ls_weighting_scheme calc
_refine_ls_wR_factor_gt 0.0733
_refine_ls_wR_factor_ref 0.0758
_reflns_number_gt 2283
_reflns_number_total 2538
_reflns_threshold_expression I>2\s(I)
_cod_data_source_file xu2624.cif
_cod_data_source_block I
_cod_depositor_comments
;
The following automatic conversions were performed:
'_symmetry_cell_setting' value 'Triclinic' changed to 'triclinic'
according to '/home/saulius/struct/CIF-dictionaries/cif_core.dic'
dictionary named 'cif_core.dic' version 2.4.1 from
2010-06-29.

'_exptl_absorpt_correction_type' value 'Multi-scan' changed
to 'multi-scan' according to
'/home/saulius/struct/CIF-dictionaries/cif_core.dic' dictionary named
'cif_core.dic' version 2.4.1 from 2010-06-29.

Automatic conversion script
Id: cif_fix_enum 1527 2010-12-29 10:47:43Z saulius 

The following automatic conversions were performed:

'_symmetry_cell_setting' value 'Triclinic' changed to 'triclinic'
according to /home/saulius/struct/CIF-dictionaries/cif_core.dic
dictionary named 'cif_core.dic' version 2.4.1 from
2010-06-29.

'_exptl_absorpt_correction_type' value 'Multi-scan'
changed to 'multi-scan' according to
/home/saulius/struct/CIF-dictionaries/cif_core.dic dictionary named
'cif_core.dic' version 2.4.1 from 2010-06-29.

Automatic conversion script
Id: cif_fix_values 1715 2011-07-08 13:25:40Z adriana 
;
_cod_database_code 2224075
_cod_database_fobs_code 2224075

loop_
_symmetry_equiv_pos_as_xyz
'x, y, z'
'-x, -y, -z'

loop_
_atom_site_type_symbol
_atom_site_label
_atom_site_fract_x
_atom_site_fract_y
_atom_site_fract_z
_atom_site_U_iso_or_equiv
_atom_site_adp_type
_atom_site_calc_flag
_atom_site_refinement_flags
_atom_site_occupancy
_atom_site_disorder_assembly
_atom_site_disorder_group
Zn Zn1 0.5000 0.5000 0.5000 0.02554(10) Uani d S 1 . .
S S1 0.02762(6) 0.11701(5) 0.29910(3) 0.02660(11) Uani d . 1 A .
O O1 0.0715(2) 0.28397(17) 0.34183(9) 0.0345(3) Uani d . 1 . .
O O2 0.1531(2) -0.04947(19) 0.33502(10) 0.0451(3) Uani d . 1 . .
O O3 -0.2054(2) 0.07467(19) 0.31965(10) 0.0394(3) Uani d . 1 . .
O O4 0.3707(3) 0.3376(3) -0.15810(11) 0.0584(4) Uani d D 1 . .
H H4 0.5063(16) 0.337(4) -0.1732(19) 0.051(7) Uiso d D 1 . .
O O1W 0.4557(2) 0.2913(2) 0.41675(12) 0.0468(4) Uani d D 1 . .
H H11 0.349(3) 0.290(4) 0.3908(19) 0.062(7) Uiso d D 1 . .
H H12 0.556(3) 0.232(3) 0.3850(15) 0.043(6) Uiso d D 1 . .
O O2W 0.2082(2) 0.62516(18) 0.47666(9) 0.0329(3) Uani d D 1 . .
H H21 0.115(3) 0.637(3) 0.5314(12) 0.052(7) Uiso d D 1 . .
H H22 0.207(4) 0.7338(19) 0.4375(14) 0.047(6) Uiso d D 1 . .
O O3W 0.3176(2) 0.32548(19) 0.63807(9) 0.0377(3) Uani d D 1 . .
H H31 0.292(4) 0.2107(17) 0.639(2) 0.061(7) Uiso d D 1 . .
H H32 0.313(4) 0.346(4) 0.6979(11) 0.060(7) Uiso d D 1 . .
O O4W 0.2020(3) 0.6528(2) 0.21483(10) 0.0459(3) Uani d D 1 . .
H H41 0.142(4) 0.551(3) 0.2522(18) 0.073(9) Uiso d D 1 . .
H H42 0.159(4) 0.729(3) 0.2548(18) 0.064(8) Uiso d D 1 . .
C C1 0.1270(3) 0.1789(2) 0.16170(12) 0.0269(3) Uani d D 1 . .
C C4 0.2937(3) 0.2822(3) -0.05256(13) 0.0371(4) Uani d D 1 . .
C C2 0.3442(7) 0.1495(7) 0.1195(3) 0.0359(9) Uani d PD 0.50 A 1
H H2 0.4364 0.0899 0.1639 0.043 Uiso calc PR 0.50 A 1
C C3 0.4286(7) 0.2065(7) 0.0124(3) 0.0376(11) Uani d PD 0.50 A 1
H H3 0.5803 0.1929 -0.0160 0.045 Uiso calc PR 0.50 A 1
C C5 0.0730(6) 0.3207(7) -0.0106(3) 0.0390(8) Uani d PD 0.50 A 1
H H5 -0.0173 0.3845 -0.0550 0.047 Uiso calc PR 0.50 A 1
C C6 -0.0097(6) 0.2634(7) 0.0973(3) 0.0349(8) Uani d PD 0.50 A 1
H H6 -0.1598 0.2821 0.1267 0.042 Uiso calc PR 0.50 A 1
C C2' 0.3409(6) 0.2436(7) 0.1239(3) 0.0324(9) Uani d PD 0.50 A 2
H H2' 0.4300 0.2539 0.1715 0.039 Uiso calc PR 0.50 A 2
C C3' 0.4255(8) 0.2935(7) 0.0161(3) 0.0374(11) Uani d PD 0.50 A 2
H H3' 0.5736 0.3353 -0.0103 0.045 Uiso calc PR 0.50 A 2
C C5' 0.0822(6) 0.2055(7) -0.0137(3) 0.0416(9) Uani d PD 0.50 A 2
H H5' -0.0043 0.1873 -0.0611 0.050 Uiso calc PR 0.50 A 2
C C6' -0.0028(6) 0.1555(7) 0.0946(3) 0.0335(7) Uani d PD 0.50 A 2
H H6' -0.1480 0.1061 0.1214 0.040 Uiso calc PR 0.50 A 2

loop_
_atom_site_aniso_label
_atom_site_aniso_U_11
_atom_site_aniso_U_22
_atom_site_aniso_U_33
_atom_site_aniso_U_12
_atom_site_aniso_U_13
_atom_site_aniso_U_23
Zn1 0.02646(15) 0.02624(15) 0.02455(15) 0.00073(9) -0.00629(10) -0.00595(9)
S1 0.0311(2) 0.0229(2) 0.02348(19) -0.00025(15) -0.00199(16) -0.00367(13)
O1 0.0408(7) 0.0331(6) 0.0298(6) -0.0060(5) -0.0032(5) -0.0110(4)
O2 0.0593(9) 0.0357(7) 0.0329(6) 0.0145(6) -0.0056(6) 0.0030(5)
O3 0.0338(6) 0.0404(7) 0.0410(7) -0.0092(5) 0.0023(5) -0.0117(5)
O4 0.0538(10) 0.0940(13) 0.0232(6) -0.0074(9) -0.0055(7) -0.0044(7)
O1W 0.0357(7) 0.0558(9) 0.0648(9) 0.0112(6) -0.0203(7) -0.0403(7)
O2W 0.0306(6) 0.0357(7) 0.0282(6) 0.0056(5) -0.0048(5) 0.0005(5)
O3W 0.0504(8) 0.0336(7) 0.0254(6) -0.0108(6) -0.0037(5) -0.0009(5)
O4W 0.0596(9) 0.0382(8) 0.0342(7) -0.0030(6) -0.0011(6) -0.0044(6)
C1 0.0320(8) 0.0238(7) 0.0236(7) 0.0008(6) -0.0041(6) -0.0044(5)
C4 0.0449(10) 0.0421(10) 0.0240(8) -0.0014(8) -0.0075(7) -0.0061(7)
C2 0.039(2) 0.038(2) 0.0278(18) 0.007(2) -0.0079(15) -0.0010(18)
C3 0.033(2) 0.047(3) 0.0263(19) 0.002(2) 0.0006(15) -0.002(2)
C5 0.044(2) 0.043(2) 0.0318(19) -0.0016(18) -0.0157(16) -0.0018(16)
C6 0.0322(19) 0.040(2) 0.0327(18) 0.0040(17) -0.0096(14) -0.0059(16)
C2' 0.0311(18) 0.045(2) 0.0228(16) -0.0036(19) -0.0072(13) -0.0081(18)
C3' 0.034(2) 0.043(3) 0.032(2) -0.003(2) 0.0011(15) -0.008(2)
C5' 0.046(2) 0.055(3) 0.0289(18) 0.001(2) -0.0176(16) -0.0102(18)
C6' 0.0317(18) 0.039(2) 0.0320(18) -0.0016(16) -0.0082(14) -0.0093(16)

loop_
_atom_type_symbol
_atom_type_description
_atom_type_scat_dispersion_real
_atom_type_scat_dispersion_imag
_atom_type_scat_source
C C 0.0033 0.0016 'International Tables Vol C Tables 4.2.6.8 and 6.1.1.4'
H H 0.0000 0.0000 'International Tables Vol C Tables 4.2.6.8 and 6.1.1.4'
O O 0.0106 0.0060 'International Tables Vol C Tables 4.2.6.8 and 6.1.1.4'
S S 0.1246 0.1234 'International Tables Vol C Tables 4.2.6.8 and 6.1.1.4'
Zn Zn 0.2839 1.4301 'International Tables Vol C Tables 4.2.6.8 and 6.1.1.4'

loop_
_geom_angle_atom_site_label_1
_geom_angle_atom_site_label_2
_geom_angle_atom_site_label_3
_geom_angle_site_symmetry_1
_geom_angle_site_symmetry_3
_geom_angle
_geom_angle_publ_flag
O2W Zn1 O2W 2_666 . 180.0000(10) ?
O2W Zn1 O1W 2_666 . 90.22(5) ?
O2W Zn1 O1W . . 89.78(5) ?
O2W Zn1 O1W 2_666 2_666 89.78(5) ?
O2W Zn1 O1W . 2_666 90.22(5) ?
O1W Zn1 O1W . 2_666 180.0 ?
O2W Zn1 O3W 2_666 . 92.58(5) ?
O2W Zn1 O3W . . 87.42(5) ?
O1W Zn1 O3W . . 89.15(6) ?
O1W Zn1 O3W 2_666 . 90.85(6) ?
O2W Zn1 O3W 2_666 2_666 87.42(5) ?
O2W Zn1 O3W . 2_666 92.58(5) ?
O1W Zn1 O3W . 2_666 90.85(6) ?
O1W Zn1 O3W 2_666 2_666 89.15(6) ?
O3W Zn1 O3W . 2_666 180.0 ?
O2 S1 O3 . . 112.90(9) ?
O2 S1 O1 . . 110.94(8) ?
O3 S1 O1 . . 112.10(7) ?
O2 S1 C1 . . 105.84(7) ?
O3 S1 C1 . . 107.93(8) ?
O1 S1 C1 . . 106.68(7) ?
C4 O4 H4 . . 110.5(17) ?
Zn1 O1W H11 . . 122.4(17) ?
Zn1 O1W H12 . . 124.5(16) ?
H11 O1W H12 . . 109(2) ?
Zn1 O2W H21 . . 115.9(16) ?
Zn1 O2W H22 . . 120.5(16) ?
H21 O2W H22 . . 103(2) ?
Zn1 O3W H31 . . 119.8(18) ?
Zn1 O3W H32 . . 122.9(19) ?
H31 O3W H32 . . 112(2) ?
H41 O4W H42 . . 100(3) ?
C6' C1 C2 . . 111.5(2) ?
C6' C1 C2' . . 121.2(2) ?
C2 C1 C6 . . 120.3(2) ?
C2' C1 C6 . . 112.6(2) ?
C6' C1 S1 . . 120.64(18) ?
C2 C1 S1 . . 119.18(18) ?
C2' C1 S1 . . 118.08(17) ?
C6 C1 S1 . . 120.43(18) ?
O4 C4 C3 . . 121.5(2) ?
O4 C4 C3' . . 120.7(2) ?
O4 C4 C5' . . 119.52(19) ?
C3 C4 C5' . . 111.2(3) ?
C3' C4 C5' . . 119.8(3) ?
O4 C4 C5 . . 117.71(19) ?
C3 C4 C5 . . 120.6(3) ?
C3' C4 C5 . . 112.2(3) ?
C1 C2 C3 . . 120.2(3) ?
C1 C2 H2 . . 119.9 ?
C3 C2 H2 . . 119.9 ?
C4 C3 C2 . . 120.0(4) ?
C4 C3 H3 . . 120.0 ?
C2 C3 H3 . . 120.0 ?
C6 C5 C4 . . 118.6(3) ?
C6 C5 H5 . . 120.7 ?
C4 C5 H5 . . 120.7 ?
C1 C6 C5 . . 120.0(3) ?
C1 C6 H6 . . 120.0 ?
C5 C6 H6 . . 120.0 ?
C1 C2' C3' . . 119.9(3) ?
C1 C2' H2' . . 120.1 ?
C3' C2' H2' . . 120.1 ?
C4 C3' C2' . . 119.7(4) ?
C4 C3' H3' . . 120.1 ?
C2' C3' H3' . . 120.1 ?
C4 C5' C6' . . 120.3(3) ?
C4 C5' H5' . . 119.9 ?
C6' C5' H5' . . 119.9 ?
C1 C6' C5' . . 118.9(3) ?
C1 C6' H6' . . 120.6 ?
C5' C6' H6' . . 120.6 ?

loop_
_geom_bond_atom_site_label_1
_geom_bond_atom_site_label_2
_geom_bond_site_symmetry_2
_geom_bond_distance
_geom_bond_publ_flag
Zn1 O2W 2_666 2.0660(11) ?
Zn1 O2W . 2.0660(11) ?
Zn1 O1W . 2.0713(13) ?
Zn1 O1W 2_666 2.0713(13) ?
Zn1 O3W . 2.1066(12) ?
Zn1 O3W 2_666 2.1066(12) ?
S1 O2 . 1.4530(12) ?
S1 O3 . 1.4552(13) ?
S1 O1 . 1.4651(12) ?
S1 C1 . 1.7624(15) ?
O4 C4 . 1.358(2) ?
O4 H4 . 0.830(10) ?
O1W H11 . 0.820(10) ?
O1W H12 . 0.830(10) ?
O2W H21 . 0.840(10) ?
O2W H22 . 0.840(10) ?
O3W H31 . 0.830(10) ?
O3W H32 . 0.830(10) ?
O4W H41 . 0.830(10) ?
O4W H42 . 0.830(10) ?
C1 C6' . 1.375(4) ?
C1 C2 . 1.377(4) ?
C1 C2' . 1.380(4) ?
C1 C6 . 1.387(4) ?
C4 C3 . 1.367(4) ?
C4 C3' . 1.380(5) ?
C4 C5' . 1.395(4) ?
C4 C5 . 1.409(4) ?
C2 C3 . 1.384(5) ?
C2 H2 . 0.9500 ?
C3 H3 . 0.9500 ?
C5 C6 . 1.392(5) ?
C5 H5 . 0.9500 ?
C6 H6 . 0.9500 ?
C2' C3' . 1.389(5) ?
C2' H2' . 0.9500 ?
C3' H3' . 0.9500 ?
C5' C6' . 1.395(5) ?
C5' H5' . 0.9500 ?
C6' H6' . 0.9500 ?

loop_
_geom_hbond_atom_site_label_D
_geom_hbond_atom_site_label_H
_geom_hbond_atom_site_label_A
_geom_hbond_site_symmetry_A
_geom_hbond_distance_DH
_geom_hbond_distance_HA
_geom_hbond_distance_DA
_geom_hbond_angle_DHA
_geom_hbond_publ_flag
O1w H11 O1 . 0.820(10) 2.000(10) 2.817(2) 175(3) yes
O1w H12 O3 1_655 0.830(10) 1.970(10) 2.801(2) 176(2) yes
O2w H21 O1 2_566 0.840(10) 1.990(10) 2.818(2) 168(2) yes
O2w H22 O2 1_565 0.840(10) 1.910(10) 2.730(2) 165(2) yes
O3w H31 O3 2_556 0.830(10) 2.040(10) 2.845(2) 166(3) yes
O3w H32 O4 1_556 0.830(10) 2.020(10) 2.827(2) 163(3) yes
O4w H41 O1 . 0.830(10) 2.020(10) 2.837(2) 166(3) yes
O4w H42 O2 1_565 0.830(10) 2.050(10) 2.853(2) 162(3) yes
O4 H4 O4w 2_665 0.830(10) 1.790(10) 2.615(2) 176(3) yes

loop_
_geom_torsion_atom_site_label_1
_geom_torsion_atom_site_label_2
_geom_torsion_atom_site_label_3
_geom_torsion_atom_site_label_4
_geom_torsion_site_symmetry_1
_geom_torsion_site_symmetry_2
_geom_torsion_site_symmetry_3
_geom_torsion_site_symmetry_4
_geom_torsion
_geom_torsion_publ_flag
O2 S1 C1 C6' . . . . 112.2(3) ?
O3 S1 C1 C6' . . . . -8.9(3) ?
O1 S1 C1 C6' . . . . -129.6(2) ?
O2 S1 C1 C2 . . . . -32.7(3) ?
O3 S1 C1 C2 . . . . -153.8(3) ?
O1 S1 C1 C2 . . . . 85.5(3) ?
O2 S1 C1 C2' . . . . -65.2(3) ?
O3 S1 C1 C2' . . . . 173.7(2) ?
O1 S1 C1 C2' . . . . 53.1(3) ?
O2 S1 C1 C6 . . . . 149.9(2) ?
O3 S1 C1 C6 . . . . 28.7(3) ?
O1 S1 C1 C6 . . . . -91.9(3) ?
C6' C1 C2 C3 . . . . 35.6(5) ?
C2' C1 C2 C3 . . . . -80.8(6) ?
C6 C1 C2 C3 . . . . 0.9(6) ?
S1 C1 C2 C3 . . . . -176.6(4) ?
O4 C4 C3 C2 . . . . -179.3(4) ?
C3' C4 C3 C2 . . . . 84.4(8) ?
C5' C4 C3 C2 . . . . -30.3(6) ?
C5 C4 C3 C2 . . . . 6.3(6) ?
C1 C2 C3 C4 . . . . -3.7(7) ?
O4 C4 C5 C6 . . . . 179.4(4) ?
C3 C4 C5 C6 . . . . -6.0(6) ?
C3' C4 C5 C6 . . . . -33.9(5) ?
C5' C4 C5 C6 . . . . 76.9(5) ?
C6' C1 C6 C5 . . . . -83.1(5) ?
C2 C1 C6 C5 . . . . -0.7(6) ?
C2' C1 C6 C5 . . . . 30.0(5) ?
S1 C1 C6 C5 . . . . 176.7(3) ?
C4 C5 C6 C1 . . . . 3.1(6) ?
C6' C1 C2' C3' . . . . 2.6(6) ?
C2 C1 C2' C3' . . . . 79.8(6) ?
C6 C1 C2' C3' . . . . -32.5(5) ?
S1 C1 C2' C3' . . . . 179.9(4) ?
O4 C4 C3' C2' . . . . 177.4(4) ?
C3 C4 C3' C2' . . . . -82.7(8) ?
C5' C4 C3' C2' . . . . -5.3(6) ?
C5 C4 C3' C2' . . . . 31.8(5) ?
C1 C2' C3' C4 . . . . 1.4(7) ?
O4 C4 C5' C6' . . . . -177.3(4) ?
C3 C4 C5' C6' . . . . 33.0(5) ?
C3' C4 C5' C6' . . . . 5.4(6) ?
C5 C4 C5' C6' . . . . -80.6(5) ?
C2 C1 C6' C5' . . . . -32.4(5) ?
C2' C1 C6' C5' . . . . -2.5(6) ?
C6 C1 C6' C5' . . . . 80.8(5) ?
S1 C1 C6' C5' . . . . -179.8(3) ?
C4 C5' C6' C1 . . . . -1.5(6) ?
